data_1513677
loop_
_publ_author_name
'Hering, Christian'
'Schulz, Axel'
'Villinger, Alexander'

_publ_section_title
;
 Diatomic PN -- trapped in a cyclo-tetraphosphazene
;
_journal_issue 3
_journal_name_full 'Chemical Science'
_journal_page_first 1064
_journal_paper_doi 10.1039/c3sc52322e
_journal_volume 5
_journal_year 2014
_chemical_formula_moiety 'C15 H25 N P Si +, C F3 O3 S -'
_chemical_formula_sum 'C16 H25 F3 N O3 P S Si'
_chemical_formula_weight 427.49
_chemical_name_systematic
;
 ?
;
_space_group_IT_number 14
_symmetry_cell_setting monoclinic
_symmetry_Int_Tables_number 14
_symmetry_space_group_name_Hall '-P 2yn'
_symmetry_space_group_name_H-M 'P 1 21/n 1'
_atom_sites_solution_hydrogens geom
_atom_sites_solution_primary direct
_atom_sites_solution_secondary difmap
_audit_creation_method SHELXL-97
_cell_angle_alpha 90.00
_cell_angle_beta 93.724(2)
_cell_angle_gamma 90.00
_cell_formula_units_Z 8
_cell_length_a 8.7479(3)
_cell_length_b 10.5358(4)
_cell_length_c 42.6705(14)
_cell_measurement_reflns_used 4475
_cell_measurement_temperature 173(2)
_cell_measurement_theta_max 44.016
_cell_measurement_theta_min 5.317
_cell_volume 3924.5(2)
_computing_cell_refinement 'Bruker Apex V7.51A'
_computing_data_collection 'Bruker Apex V7.51A'
_computing_data_reduction 'Bruker SAINT'
_computing_molecular_graphics 'ORTEP-3v2.01 (Farrugia, 1997)'
_computing_publication_material SHELXL-97
_computing_structure_refinement 'SHELXL-97 (Sheldrick, 1997)'
_computing_structure_solution 'SHELXS-97 (Sheldrick, 1997)'
_diffrn_ambient_temperature 173(2)
_diffrn_measured_fraction_theta_full 0.998
_diffrn_measured_fraction_theta_max 0.998
_diffrn_measurement_device_type 'Bruker Apex Kappa II-CCD-diffractometer'
_diffrn_measurement_method 'phi and omega scans'
_diffrn_radiation_monochromator graphite
_diffrn_radiation_source 'sealed tube'
_diffrn_radiation_type MoK\a
_diffrn_radiation_wavelength 0.71073
_diffrn_reflns_av_R_equivalents 0.0887
_diffrn_reflns_av_sigmaI/netI 0.0818
_diffrn_reflns_limit_h_max 11
_diffrn_reflns_limit_h_min -10
_diffrn_reflns_limit_k_max 13
_diffrn_reflns_limit_k_min -13
_diffrn_reflns_limit_l_max 55
_diffrn_reflns_limit_l_min -55
_diffrn_reflns_number 48811
_diffrn_reflns_theta_full 27.50
_diffrn_reflns_theta_max 27.50
_diffrn_reflns_theta_min 1.99
_exptl_absorpt_coefficient_mu 0.351
_exptl_absorpt_correction_T_max 0.9930
_exptl_absorpt_correction_T_min 0.9331
_exptl_absorpt_correction_type multi-scan
_exptl_absorpt_process_details '(SADABS; Sheldrick, 2004)'
_exptl_crystal_colour colourless
_exptl_crystal_density_diffrn 1.447
_exptl_crystal_density_method 'not measured'
_exptl_crystal_description plate
_exptl_crystal_F_000 1792
_exptl_crystal_size_max 0.20
_exptl_crystal_size_mid 0.17
_exptl_crystal_size_min 0.02
_refine_diff_density_max 0.510
_refine_diff_density_min -0.448
_refine_diff_density_rms 0.069
_refine_ls_extinction_method none
_refine_ls_goodness_of_fit_ref 1.016
_refine_ls_hydrogen_treatment constr
_refine_ls_matrix_type full
_refine_ls_number_parameters 561
_refine_ls_number_reflns 9008
_refine_ls_number_restraints 19
_refine_ls_restrained_S_all 1.016
_refine_ls_R_factor_all 0.1195
_refine_ls_R_factor_gt 0.0550
_refine_ls_shift/su_max 0.001
_refine_ls_shift/su_mean 0.000
_refine_ls_structure_factor_coef Fsqd
_refine_ls_weighting_details 'calc w=1/[\s^2^(Fo^2^)+(0.0589P)^2^+0.0000P] where P=(Fo^2^+2Fc^2^)/3'
_refine_ls_weighting_scheme calc
_refine_ls_wR_factor_gt 0.1172
_refine_ls_wR_factor_ref 0.1360
_reflns_number_gt 5097
_reflns_number_total 9008
_reflns_threshold_expression >2\s(I)
_cod_data_source_file c3sc52322e.txt
_cod_data_source_block is_ch139_[Me3SiNP(C6H8)2][OTf]
_cod_original_sg_symbol_H-M 'P 21/n'
_cod_database_code 1513677

loop_
_symmetry_equiv_pos_as_xyz
'x, y, z'
'-x+1/2, y+1/2, -z+1/2'
'-x, -y, -z'
'x-1/2, -y-1/2, z-1/2'

loop_
_atom_site_label
_atom_site_type_symbol
_atom_site_fract_x
_atom_site_fract_y
_atom_site_fract_z
_atom_site_U_iso_or_equiv
_atom_site_adp_type
_atom_site_occupancy
_atom_site_symmetry_multiplicity
_atom_site_calc_flag
_atom_site_refinement_flags
_atom_site_disorder_assembly
_atom_site_disorder_group
P1 P 0.69838(9) 0.22844(7) 0.184168(17) 0.03226(19) Uani 1 1 d . . .
N1 N 0.6967(3) 0.3813(2) 0.17910(6) 0.0377(6) Uani 1 1 d . A .
Si1 Si 0.56228(11) 0.50808(8) 0.17864(2) 0.0459(3) Uani 1 1 d . . .
C1 C 0.5749(5) 0.5710(5) 0.21922(9) 0.0980(17) Uani 1 1 d . A .
H1A H 0.5387 0.5065 0.2335 0.147 Uiso 1 1 calc R . .
H1B H 0.5111 0.6472 0.2202 0.147 Uiso 1 1 calc R . .
H1C H 0.6816 0.5926 0.2254 0.147 Uiso 1 1 calc R . .
C2 C 0.6247(4) 0.6298(3) 0.15076(10) 0.0735(12) Uani 1 1 d . A .
H2A H 0.7280 0.6591 0.1575 0.110 Uiso 1 1 calc R . .
H2B H 0.5536 0.7018 0.1504 0.110 Uiso 1 1 calc R . .
H2C H 0.6255 0.5928 0.1297 0.110 Uiso 1 1 calc R . .
C3 C 0.3647(4) 0.4673(3) 0.16454(8) 0.0544(9) Uani 1 1 d . A .
H3A H 0.3659 0.4234 0.1443 0.082 Uiso 1 1 calc R . .
H3B H 0.3037 0.5451 0.1620 0.082 Uiso 1 1 calc R . .
H3C H 0.3193 0.4118 0.1799 0.082 Uiso 1 1 calc R . .
C4A C 0.9001(10) 0.1964(8) 0.18183(12) 0.0417(17) Uani 0.796(5) 1 d P A 1
H4A H 0.9221 0.1033 0.1829 0.050 Uiso 0.796(5) 1 calc PR A 1
C5A C 0.9815(6) 0.2663(5) 0.20863(14) 0.0434(14) Uani 0.796(5) 1 d P A 1
H5A H 1.0439 0.2241 0.2244 0.052 Uiso 0.796(5) 1 calc PR A 1
C6A C 0.9606(5) 0.3893(5) 0.20874(12) 0.0406(12) Uani 0.796(5) 1 d P A 1
H6A H 1.0036 0.4426 0.2250 0.049 Uiso 0.796(5) 1 calc PR A 1
C7A C 0.8645(5) 0.4394(4) 0.18149(11) 0.0348(10) Uani 0.796(5) 1 d P A 1
H7A H 0.8591 0.5340 0.1826 0.042 Uiso 0.796(5) 1 calc PR A 1
C8A C 0.9354(5) 0.3992(4) 0.15124(10) 0.0476(13) Uani 0.796(5) 1 d P A 1
H8A H 0.8694 0.4279 0.1329 0.057 Uiso 0.796(5) 1 calc PR A 1
H8B H 1.0372 0.4394 0.1502 0.057 Uiso 0.796(5) 1 calc PR A 1
C9A C 0.9519(6) 0.2565(5) 0.15037(12) 0.0515(14) Uani 0.796(5) 1 d P A 1
H9A H 1.0601 0.2339 0.1476 0.062 Uiso 0.796(5) 1 calc PR A 1
H9B H 0.8883 0.2219 0.1323 0.062 Uiso 0.796(5) 1 calc PR A 1
C4B C 0.901(5) 0.191(4) 0.1931(7) 0.0417(17) Uani 0.204(5) 1 d P A 2
H4B H 0.9220 0.1068 0.2032 0.050 Uiso 0.204(5) 1 calc PR A 2
C5B C 0.947(3) 0.2032(19) 0.1614(6) 0.0406(12) Uani 0.204(5) 1 d P A 2
H5B H 1.0064 0.1371 0.1532 0.049 Uiso 0.204(5) 1 calc PR A 2
C6B C 0.911(2) 0.302(2) 0.1434(5) 0.0434(14) Uani 0.204(5) 1 d P A 2
H6B H 0.9222 0.3077 0.1214 0.052 Uiso 0.204(5) 1 calc PR A 2
C7B C 0.845(2) 0.4085(15) 0.1651(4) 0.0348(10) Uani 0.204(5) 1 d P A 2
H7B H 0.8401 0.4917 0.1538 0.042 Uiso 0.204(5) 1 calc PR A 2
C8B C 0.936(3) 0.422(2) 0.1959(5) 0.0515(14) Uani 0.204(5) 1 d P A 2
H8C H 1.0387 0.4550 0.1920 0.062 Uiso 0.204(5) 1 calc PR A 2
H8D H 0.8847 0.4843 0.2089 0.062 Uiso 0.204(5) 1 calc PR A 2
C9B C 0.953(3) 0.305(3) 0.2129(7) 0.0476(13) Uani 0.204(5) 1 d P A 2
H9C H 0.8923 0.3097 0.2316 0.057 Uiso 0.204(5) 1 calc PR A 2
H9D H 1.0619 0.2944 0.2202 0.057 Uiso 0.204(5) 1 calc PR A 2
C10 C 0.6026(4) 0.1537(3) 0.21625(7) 0.0468(8) Uani 1 1 d . A .
H10 H 0.6362 0.1818 0.2380 0.056 Uiso 1 1 calc R . .
C11 C 0.6451(4) 0.0204(3) 0.20740(11) 0.0653(11) Uani 1 1 d . . .
H11 H 0.6774 -0.0437 0.2220 0.078 Uiso 1 1 calc R A .
C12 C 0.6314(4) 0.0044(3) 0.17621(11) 0.0630(11) Uani 1 1 d . A .
H12 H 0.6535 -0.0727 0.1659 0.076 Uiso 1 1 calc R . .
C13 C 0.5778(3) 0.1207(3) 0.15994(7) 0.0449(8) Uani 1 1 d . A .
H13 H 0.5905 0.1238 0.1368 0.054 Uiso 1 1 calc R . .
C14 C 0.4157(3) 0.1472(3) 0.17029(7) 0.0413(8) Uani 1 1 d . . .
H14A H 0.3485 0.0728 0.1659 0.050 Uiso 1 1 calc R A .
H14B H 0.3705 0.2214 0.1589 0.050 Uiso 1 1 calc R . .
C15 C 0.4328(4) 0.1740(3) 0.20593(7) 0.0483(8) Uani 1 1 d . A .
H15A H 0.4017 0.2622 0.2103 0.058 Uiso 1 1 calc R . .
H15B H 0.3677 0.1153 0.2173 0.058 Uiso 1 1 calc R . .
S1 S 0.03272(10) 0.80128(7) 0.184683(19) 0.0436(2) Uani 1 1 d . . .
O1 O 0.0584(3) 0.6999(2) 0.16340(5) 0.0630(7) Uani 1 1 d . . .
O2 O 0.0407(3) 0.9252(2) 0.17112(6) 0.0820(9) Uani 1 1 d . . .
O3 O -0.0878(3) 0.7802(2) 0.20548(6) 0.0684(7) Uani 1 1 d . . .
C16 C 0.2018(4) 0.7997(4) 0.21097(8) 0.0571(10) Uani 1 1 d . . .
F1 F 0.2001(3) 0.8852(3) 0.23310(5) 0.1079(9) Uani 1 1 d . . .
F2 F 0.2159(3) 0.6866(2) 0.22575(5) 0.0880(8) Uani 1 1 d . . .
F3 F 0.3282(2) 0.8164(2) 0.19545(5) 0.0821(7) Uani 1 1 d . . .
P2 P 0.12146(9) 0.75012(7) 0.066877(17) 0.03040(19) Uani 1 1 d . . .
N2 N 0.0990(2) 0.90253(19) 0.05990(5) 0.0253(5) Uani 1 1 d . . .
Si2 Si -0.06888(9) 0.99889(7) 0.061475(18) 0.0311(2) Uani 1 1 d . . .
C17 C -0.1701(4) 0.9622(3) 0.09728(7) 0.0482(8) Uani 1 1 d . . .
H17A H -0.2133 0.8764 0.0956 0.072 Uiso 1 1 calc R . .
H17B H -0.2528 1.0237 0.0994 0.072 Uiso 1 1 calc R . .
H17C H -0.0977 0.9670 0.1158 0.072 Uiso 1 1 calc R . .
C18 C -0.0077(4) 1.1674(3) 0.06247(8) 0.0521(9) Uani 1 1 d . . .
H18A H 0.0693 1.1803 0.0799 0.078 Uiso 1 1 calc R . .
H18B H -0.0965 1.2219 0.0654 0.078 Uiso 1 1 calc R . .
H18C H 0.0364 1.1892 0.0426 0.078 Uiso 1 1 calc R . .
C19 C -0.1955(3) 0.9777(3) 0.02544(7) 0.0445(8) Uani 1 1 d . . .
H19A H -0.1364 0.9905 0.0070 0.067 Uiso 1 1 calc R . .
H19B H -0.2791 1.0397 0.0252 0.067 Uiso 1 1 calc R . .
H19C H -0.2382 0.8917 0.0250 0.067 Uiso 1 1 calc R . .
C20 C 0.2544(3) 0.9712(2) 0.06330(6) 0.0309(6) Uani 1 1 d . . .
H20 H 0.2438 1.0587 0.0543 0.037 Uiso 1 1 calc R . .
C21 C 0.3753(3) 0.8998(3) 0.04728(7) 0.0401(7) Uani 1 1 d . . .
H21 H 0.4244 0.9337 0.0299 0.048 Uiso 1 1 calc R . .
C22 C 0.4090(4) 0.7858(3) 0.05906(8) 0.0518(9) Uani 1 1 d . . .
H22 H 0.4873 0.7340 0.0514 0.062 Uiso 1 1 calc R . .
C23 C 0.3139(3) 0.7450(3) 0.08528(8) 0.0469(8) Uani 1 1 d . . .
H23 H 0.3426 0.6587 0.0935 0.056 Uiso 1 1 calc R . .
C24 C 0.3234(4) 0.8477(3) 0.11126(7) 0.0562(9) Uani 1 1 d . . .
H24A H 0.2432 0.8314 0.1261 0.067 Uiso 1 1 calc R . .
H24B H 0.4243 0.8421 0.1231 0.067 Uiso 1 1 calc R . .
C25 C 0.3029(4) 0.9788(3) 0.09798(7) 0.0466(8) Uani 1 1 d . . .
H25A H 0.4003 1.0264 0.1010 0.056 Uiso 1 1 calc R . .
H25B H 0.2240 1.0246 0.1092 0.056 Uiso 1 1 calc R . .
C26 C -0.0251(4) 0.6569(3) 0.08488(8) 0.0485(8) Uani 1 1 d . . .
H26 H -0.0506 0.6813 0.1066 0.058 Uiso 1 1 calc R . .
C27 C 0.0615(4) 0.5312(3) 0.08125(10) 0.0623(11) Uani 1 1 d . . .
H27 H 0.0713 0.4682 0.0972 0.075 Uiso 1 1 calc R . .
C28 C 0.1197(4) 0.5201(3) 0.05417(10) 0.0609(10) Uani 1 1 d . . .
H28 H 0.1734 0.4474 0.0476 0.073 Uiso 1 1 calc R . .
C29 C 0.0919(3) 0.6352(3) 0.03482(8) 0.0435(8) Uani 1 1 d . . .
H29 H 0.1576 0.6459 0.0167 0.052 Uiso 1 1 calc R . .
C30 C -0.0827(4) 0.6458(3) 0.02737(8) 0.0484(8) Uani 1 1 d . . .
H30A H -0.1215 0.5697 0.0158 0.058 Uiso 1 1 calc R . .
H30B H -0.1069 0.7217 0.0143 0.058 Uiso 1 1 calc R . .
C31 C -0.1576(4) 0.6566(3) 0.05923(8) 0.0481(8) Uani 1 1 d . . .
H31A H -0.2177 0.7359 0.0601 0.058 Uiso 1 1 calc R . .
H31B H -0.2267 0.5837 0.0621 0.058 Uiso 1 1 calc R . .
S2A S 0.5132(5) 0.3377(6) 0.07674(11) 0.0382(8) Uani 0.645(15) 1 d PD B 1
O4A O 0.6385(9) 0.2693(12) 0.08957(14) 0.102(4) Uani 0.645(15) 1 d PD B 1
O5A O 0.3659(11) 0.2897(15) 0.0825(3) 0.067(4) Uani 0.645(15) 1 d PD B 1
O6A O 0.5208(8) 0.4726(4) 0.07898(18) 0.073(2) Uani 0.645(15) 1 d PD B 1
C32A C 0.5183(17) 0.3112(11) 0.03510(17) 0.046(2) Uani 0.645(15) 1 d PD B 1
F4A F 0.4987(9) 0.1926(6) 0.0279(2) 0.110(3) Uani 0.645(15) 1 d PD B 1
F5A F 0.6523(10) 0.3496(13) 0.0249(3) 0.090(5) Uani 0.645(15) 1 d PD B 1
F6A F 0.4117(7) 0.3758(11) 0.01869(13) 0.098(3) Uani 0.645(15) 1 d PD B 1
S2B S 0.5162(16) 0.3106(15) 0.0778(3) 0.073(4) Uani 0.355(15) 1 d PD B 2
O4B O 0.3614(18) 0.308(3) 0.0860(5) 0.051(5) Uani 0.355(15) 1 d PD B 2
O5B O 0.609(3) 0.409(3) 0.0900(3) 0.162(12) Uani 0.355(15) 1 d PD B 2
O6B O 0.5864(19) 0.1881(16) 0.0783(6) 0.132(8) Uani 0.355(15) 1 d PD B 2
C32B C 0.514(3) 0.348(2) 0.0368(3) 0.046(2) Uani 0.355(15) 1 d PD B 2
F4B F 0.459(2) 0.4577(18) 0.0304(5) 0.155(9) Uani 0.355(15) 1 d PD B 2
F5B F 0.422(3) 0.264(3) 0.0216(3) 0.164(11) Uani 0.355(15) 1 d PD B 2
F6B F 0.6492(17) 0.343(2) 0.0249(4) 0.065(7) Uani 0.355(15) 1 d PD B 2

loop_
_atom_site_aniso_label
_atom_site_aniso_U_11
_atom_site_aniso_U_22
_atom_site_aniso_U_33
_atom_site_aniso_U_23
_atom_site_aniso_U_13
_atom_site_aniso_U_12
P1 0.0283(4) 0.0341(4) 0.0336(4) -0.0072(3) -0.0041(3) 0.0041(3)
N1 0.0273(14) 0.0408(14) 0.0452(15) 0.0078(11) 0.0022(12) 0.0078(11)
Si1 0.0406(5) 0.0464(5) 0.0483(5) -0.0151(4) -0.0142(4) 0.0177(4)
C1 0.076(3) 0.142(4) 0.072(3) -0.054(3) -0.021(2) 0.057(3)
C2 0.060(3) 0.0339(18) 0.121(3) 0.007(2) -0.035(2) 0.0068(17)
C3 0.041(2) 0.052(2) 0.068(2) -0.0082(17) -0.0050(18) 0.0140(17)
C4A 0.0299(19) 0.033(2) 0.061(5) -0.004(4) -0.004(4) 0.0099(15)
C5A 0.023(3) 0.058(4) 0.048(3) 0.014(3) -0.011(2) 0.004(2)
C6A 0.029(2) 0.052(3) 0.040(3) -0.002(2) -0.010(2) -0.005(2)
C7A 0.037(2) 0.028(2) 0.038(3) -0.0002(18) -0.006(2) -0.0019(17)
C8A 0.035(3) 0.067(3) 0.042(2) 0.006(2) 0.003(2) -0.005(2)
C9A 0.036(3) 0.078(5) 0.041(3) -0.013(3) 0.005(2) 0.006(3)
C4B 0.0299(19) 0.033(2) 0.061(5) -0.004(4) -0.004(4) 0.0099(15)
C5B 0.029(2) 0.052(3) 0.040(3) -0.002(2) -0.010(2) -0.005(2)
C6B 0.023(3) 0.058(4) 0.048(3) 0.014(3) -0.011(2) 0.004(2)
C7B 0.037(2) 0.028(2) 0.038(3) -0.0002(18) -0.006(2) -0.0019(17)
C8B 0.036(3) 0.078(5) 0.041(3) -0.013(3) 0.005(2) 0.006(3)
C9B 0.035(3) 0.067(3) 0.042(2) 0.006(2) 0.003(2) -0.005(2)
C10 0.059(2) 0.0499(19) 0.0306(16) 0.0026(14) -0.0078(16) -0.0133(17)
C11 0.048(2) 0.038(2) 0.107(3) 0.024(2) -0.022(2) -0.0093(16)
C12 0.038(2) 0.044(2) 0.107(3) -0.032(2) 0.001(2) -0.0097(16)
C13 0.0364(19) 0.055(2) 0.0444(19) -0.0210(16) 0.0075(16) -0.0054(16)
C14 0.0285(17) 0.0534(19) 0.0415(18) -0.0086(14) -0.0024(15) -0.0049(15)
C15 0.051(2) 0.056(2) 0.0395(18) -0.0067(15) 0.0150(17) 0.0000(17)
S1 0.0433(5) 0.0426(5) 0.0440(5) -0.0011(4) -0.0039(4) 0.0097(4)
O1 0.0767(19) 0.0532(14) 0.0590(15) -0.0223(12) 0.0039(14) -0.0083(13)
O2 0.114(2) 0.0519(15) 0.0807(19) 0.0267(13) 0.0121(17) 0.0388(15)
O3 0.0387(14) 0.0920(19) 0.0760(18) -0.0009(14) 0.0155(14) 0.0060(13)
C16 0.049(2) 0.074(3) 0.048(2) 0.0040(19) 0.0088(19) -0.010(2)
F1 0.115(2) 0.144(2) 0.0643(15) -0.0449(16) 0.0021(15) -0.0474(18)
F2 0.0683(16) 0.124(2) 0.0714(15) 0.0545(14) 0.0021(13) 0.0178(14)
F3 0.0450(13) 0.122(2) 0.0801(16) 0.0192(14) 0.0083(12) -0.0203(12)
P2 0.0258(4) 0.0295(4) 0.0356(4) 0.0035(3) -0.0008(3) 0.0018(3)
N2 0.0218(12) 0.0299(12) 0.0240(11) -0.0003(9) 0.0003(10) 0.0023(10)
Si2 0.0283(4) 0.0312(4) 0.0335(4) -0.0034(3) -0.0006(4) 0.0058(3)
C17 0.049(2) 0.0490(19) 0.0481(19) -0.0130(15) 0.0142(17) 0.0086(16)
C18 0.051(2) 0.0355(17) 0.069(2) -0.0059(16) -0.0017(19) 0.0109(16)
C19 0.0344(18) 0.0523(19) 0.0457(18) 0.0025(15) -0.0066(15) 0.0110(15)
C20 0.0255(16) 0.0297(15) 0.0366(16) 0.0006(12) -0.0049(13) -0.0038(12)
C21 0.0234(16) 0.0516(19) 0.0454(18) 0.0009(15) 0.0022(14) -0.0043(14)
C22 0.0211(17) 0.060(2) 0.074(2) -0.0133(19) -0.0002(17) 0.0020(15)
C23 0.0301(18) 0.0425(18) 0.066(2) 0.0154(16) -0.0143(17) 0.0038(15)
C24 0.050(2) 0.078(2) 0.0370(18) 0.0113(17) -0.0213(17) -0.0085(19)
C25 0.0389(19) 0.055(2) 0.0438(18) -0.0119(15) -0.0134(16) -0.0050(16)
C26 0.047(2) 0.0466(19) 0.053(2) 0.0063(15) 0.0131(18) -0.0071(16)
C27 0.068(3) 0.0320(18) 0.086(3) 0.0270(18) -0.006(2) -0.0073(17)
C28 0.050(2) 0.038(2) 0.095(3) -0.0036(19) 0.009(2) -0.0001(16)
C29 0.0358(19) 0.0336(16) 0.062(2) -0.0131(15) 0.0114(17) -0.0006(14)
C30 0.039(2) 0.0434(18) 0.062(2) -0.0223(16) -0.0021(17) -0.0021(15)
C31 0.0311(18) 0.0414(18) 0.072(2) -0.0080(16) 0.0089(18) -0.0065(15)
S2A 0.0284(16) 0.0514(17) 0.0346(14) 0.0024(10) 0.0009(11) 0.0050(12)
O4A 0.062(5) 0.189(10) 0.054(3) 0.037(5) -0.010(3) 0.069(6)
O5A 0.052(6) 0.054(4) 0.101(8) 0.004(4) 0.039(4) -0.011(4)
O6A 0.075(4) 0.048(3) 0.098(5) -0.040(3) 0.025(3) -0.025(2)
C32A 0.036(2) 0.054(7) 0.047(2) -0.006(3) 0.006(2) 0.014(5)
F4A 0.126(6) 0.083(4) 0.127(6) -0.070(4) 0.052(5) -0.026(3)
F5A 0.063(8) 0.134(10) 0.080(8) 0.008(6) 0.055(5) 0.006(6)
F6A 0.064(4) 0.174(9) 0.055(3) 0.032(5) -0.007(3) 0.033(5)
S2B 0.084(6) 0.084(8) 0.052(3) 0.015(3) 0.014(4) -0.019(4)
O4B 0.054(10) 0.065(10) 0.037(6) 0.015(6) 0.024(6) 0.028(7)
O5B 0.132(18) 0.28(3) 0.074(9) -0.050(14) 0.001(10) -0.14(2)
O6B 0.094(11) 0.113(11) 0.199(19) 0.114(11) 0.072(11) 0.059(8)
C32B 0.036(2) 0.054(7) 0.047(2) -0.006(3) 0.006(2) 0.014(5)
F4B 0.154(13) 0.136(12) 0.183(17) 0.134(11) 0.083(12) 0.085(10)
F5B 0.176(19) 0.26(3) 0.051(6) -0.028(12) -0.036(9) -0.111(19)
F6B 0.072(15) 0.077(11) 0.044(10) 0.005(8) -0.003(8) -0.001(10)

loop_
_atom_type_symbol
_atom_type_description
_atom_type_scat_dispersion_real
_atom_type_scat_dispersion_imag
_atom_type_scat_source
C C 0.0033 0.0016 'International Tables Vol C Tables 4.2.6.8 and 6.1.1.4'
H H 0.0000 0.0000 'International Tables Vol C Tables 4.2.6.8 and 6.1.1.4'
N N 0.0061 0.0033 'International Tables Vol C Tables 4.2.6.8 and 6.1.1.4'
O O 0.0106 0.0060 'International Tables Vol C Tables 4.2.6.8 and 6.1.1.4'
F F 0.0171 0.0103 'International Tables Vol C Tables 4.2.6.8 and 6.1.1.4'
Si Si 0.0817 0.0704 'International Tables Vol C Tables 4.2.6.8 and 6.1.1.4'
P P 0.1023 0.0942 'International Tables Vol C Tables 4.2.6.8 and 6.1.1.4'
S S 0.1246 0.1234 'International Tables Vol C Tables 4.2.6.8 and 6.1.1.4'

loop_
_geom_angle_atom_site_label_1
_geom_angle_atom_site_label_2
_geom_angle_atom_site_label_3
_geom_angle
N1 P1 C4A 100.3(3)
N1 P1 C13 122.78(14)
C4A P1 C13 112.5(3)
N1 P1 C10 121.72(14)
C4A P1 C10 117.2(2)
C13 P1 C10 83.11(14)
N1 P1 C4B 103.9(13)
C4A P1 C4B 15.3(10)
C13 P1 C4B 120.1(12)
C10 P1 C4B 103.7(11)
C7B N1 C7A 29.2(6)
C7B N1 P1 104.1(6)
C7A N1 P1 111.91(19)
C7B N1 Si1 116.3(6)
C7A N1 Si1 108.60(19)
P1 N1 Si1 138.26(16)
N1 Si1 C3 115.69(13)
N1 Si1 C1 105.04(16)
C3 Si1 C1 112.74(19)
N1 Si1 C2 107.72(15)
C3 Si1 C2 105.11(16)
C1 Si1 C2 110.5(2)
Si1 C1 H1A 109.5
Si1 C1 H1B 109.5
H1A C1 H1B 109.5
Si1 C1 H1C 109.5
H1A C1 H1C 109.5
H1B C1 H1C 109.5
Si1 C2 H2A 109.5
Si1 C2 H2B 109.5
H2A C2 H2B 109.5
Si1 C2 H2C 109.5
H2A C2 H2C 109.5
H2B C2 H2C 109.5
Si1 C3 H3A 109.5
Si1 C3 H3B 109.5
H3A C3 H3B 109.5
Si1 C3 H3C 109.5
H3A C3 H3C 109.5
H3B C3 H3C 109.5
C5A C4A C9A 107.6(6)
C5A C4A P1 106.5(4)
C9A C4A P1 107.9(4)
C5A C4A H4A 111.5
C9A C4A H4A 111.5
P1 C4A H4A 111.5
C6A C5A C4A 115.4(5)
C6A C5A H5A 122.3
C4A C5A H5A 122.3
C5A C6A C7A 114.8(4)
C5A C6A H6A 122.6
C7A C6A H6A 122.6
C6A C7A C8A 108.8(3)
C6A C7A N1 112.8(3)
C8A C7A N1 105.3(3)
C6A C7A H7A 110.0
C8A C7A H7A 110.0
N1 C7A H7A 110.0
C9A C8A C7A 110.0(3)
C9A C8A H8A 109.7
C7A C8A H8A 109.7
C9A C8A H8B 109.7
C7A C8A H8B 109.7
H8A C8A H8B 108.2
C8A C9A C4A 110.2(5)
C8A C9A H9A 109.6
C4A C9A H9A 109.6
C8A C9A H9B 109.6
C4A C9A H9B 109.6
H9A C9A H9B 108.1
C5B C4B C9B 111(3)
C5B C4B P1 96(2)
C9B C4B P1 101(2)
C5B C4B H4B 115.2
C9B C4B H4B 115.2
P1 C4B H4B 115.2
C6B C5B C4B 123(3)
C6B C5B H5B 118.5
C4B C5B H5B 118.5
C5B C6B C7B 107(2)
C5B C6B H6B 126.3
C7B C6B H6B 126.3
N1 C7B C8B 95.2(15)
N1 C7B C6B 117.1(13)
C8B C7B C6B 112.7(15)
N1 C7B H7B 110.3
C8B C7B H7B 110.3
C6B C7B H7B 110.3
C9B C8B C7B 114(2)
C9B C8B H8C 108.8
C7B C8B H8C 108.8
C9B C8B H8D 108.8
C7B C8B H8D 108.8
H8C C8B H8D 107.7
C8B C9B C4B 112(2)
C8B C9B H9C 109.2
C4B C9B H9C 109.2
C8B C9B H9D 109.2
C4B C9B H9D 109.2
H9C C9B H9D 107.9
C11 C10 C15 107.9(3)
C11 C10 P1 94.7(2)
C15 C10 P1 101.9(2)
C11 C10 H10 116.5
C15 C10 H10 116.5
P1 C10 H10 116.5
C12 C11 C10 111.0(3)
C12 C11 H11 124.5
C10 C11 H11 124.5
C11 C12 C13 111.7(3)
C11 C12 H12 124.2
C13 C12 H12 124.2
C12 C13 C14 106.7(3)
C12 C13 P1 95.5(2)
C14 C13 P1 103.53(19)
C12 C13 H13 116.2
C14 C13 H13 116.2
P1 C13 H13 116.2
C13 C14 C15 106.5(2)
C13 C14 H14A 110.4
C15 C14 H14A 110.4
C13 C14 H14B 110.4
C15 C14 H14B 110.4
H14A C14 H14B 108.6
C10 C15 C14 106.7(2)
C10 C15 H15A 110.4
C14 C15 H15A 110.4
C10 C15 H15B 110.4
C14 C15 H15B 110.4
H15A C15 H15B 108.6
O1 S1 O2 114.25(16)
O1 S1 O3 115.38(15)
O2 S1 O3 116.52(15)
O1 S1 C16 103.45(17)
O2 S1 C16 101.62(18)
O3 S1 C16 102.71(16)
F1 C16 F3 108.4(3)
F1 C16 F2 106.0(3)
F3 C16 F2 107.1(3)
F1 C16 S1 113.4(3)
F3 C16 S1 111.3(2)
F2 C16 S1 110.3(3)
N2 P2 C23 101.82(13)
N2 P2 C26 121.58(13)
C23 P2 C26 117.39(15)
N2 P2 C29 120.08(13)
C23 P2 C29 112.69(15)
C26 P2 C29 83.65(15)
C20 N2 P2 110.36(16)
C20 N2 Si2 116.85(16)
P2 N2 Si2 129.53(13)
N2 Si2 C19 110.41(12)
N2 Si2 C18 107.92(13)
C19 Si2 C18 106.93(15)
N2 Si2 C17 110.44(12)
C19 Si2 C17 111.55(15)
C18 Si2 C17 109.46(14)
Si2 C17 H17A 109.5
Si2 C17 H17B 109.5
H17A C17 H17B 109.5
Si2 C17 H17C 109.5
H17A C17 H17C 109.5
H17B C17 H17C 109.5
Si2 C18 H18A 109.5
Si2 C18 H18B 109.5
H18A C18 H18B 109.5
Si2 C18 H18C 109.5
H18A C18 H18C 109.5
H18B C18 H18C 109.5
Si2 C19 H19A 109.5
Si2 C19 H19B 109.5
H19A C19 H19B 109.5
Si2 C19 H19C 109.5
H19A C19 H19C 109.5
H19B C19 H19C 109.5
C21 C20 C25 108.1(2)
C21 C20 N2 111.5(2)
C25 C20 N2 107.9(2)
C21 C20 H20 109.8
C25 C20 H20 109.8
N2 C20 H20 109.8
C22 C21 C20 115.3(3)
C22 C21 H21 122.4
C20 C21 H21 122.4
C21 C22 C23 115.0(3)
C21 C22 H22 122.5
C23 C22 H22 122.5
C22 C23 C24 109.1(3)
C22 C23 P2 102.3(2)
C24 C23 P2 107.1(2)
C22 C23 H23 112.6
C24 C23 H23 112.6
P2 C23 H23 112.6
C25 C24 C23 111.9(3)
C25 C24 H24A 109.2
C23 C24 H24A 109.2
C25 C24 H24B 109.2
C23 C24 H24B 109.2
H24A C24 H24B 107.9
C24 C25 C20 109.9(2)
C24 C25 H25A 109.7
C20 C25 H25A 109.7
C24 C25 H25B 109.7
C20 C25 H25B 109.7
H25A C25 H25B 108.2
C27 C26 C31 106.2(3)
C27 C26 P2 93.3(2)
C31 C26 P2 102.6(2)
C27 C26 H26 117.1
C31 C26 H26 117.1
P2 C26 H26 117.1
C28 C27 C26 113.0(3)
C28 C27 H27 123.5
C26 C27 H27 123.5
C27 C28 C29 111.3(3)
C27 C28 H28 124.3
C29 C28 H28 124.3
C28 C29 C30 107.4(3)
C28 C29 P2 96.6(2)
C30 C29 P2 101.29(19)
C28 C29 H29 116.3
C30 C29 H29 116.3
P2 C29 H29 116.3
C29 C30 C31 107.1(3)
C29 C30 H30A 110.3
C31 C30 H30A 110.3
C29 C30 H30B 110.3
C31 C30 H30B 110.3
H30A C30 H30B 108.6
C26 C31 C30 106.4(3)
C26 C31 H31A 110.5
C30 C31 H31A 110.5
C26 C31 H31B 110.5
C30 C31 H31B 110.5
H31A C31 H31B 108.6
O4A S2A O5A 116.6(8)
O4A S2A O6A 117.2(5)
O5A S2A O6A 112.5(7)
O4A S2A C32A 103.8(6)
O5A S2A C32A 101.3(8)
O6A S2A C32A 102.5(5)
F4A C32A F6A 107.2(10)
F4A C32A F5A 108.7(9)
F6A C32A F5A 106.0(9)
F4A C32A S2A 111.7(6)
F6A C32A S2A 112.5(7)
F5A C32A S2A 110.5(9)
O5B S2B O4B 117.9(16)
O5B S2B O6B 115.0(14)
O4B S2B O6B 113.1(15)
O5B S2B C32B 99.8(12)
O4B S2B C32B 107.1(13)
O6B S2B C32B 101.0(11)
F4B C32B F6B 106.9(19)
F4B C32B F5B 107.1(19)
F6B C32B F5B 108.2(17)
F4B C32B S2B 112.9(12)
F6B C32B S2B 114.3(16)
F5B C32B S2B 107.0(15)

loop_
_geom_bond_atom_site_label_1
_geom_bond_atom_site_label_2
_geom_bond_distance
P1 N1 1.625(2)
P1 C4A 1.806(9)
P1 C13 1.825(3)
P1 C10 1.829(3)
P1 C4B 1.83(4)
N1 C7B 1.49(2)
N1 C7A 1.588(5)
N1 Si1 1.779(2)
Si1 C3 1.844(3)
Si1 C1 1.851(4)
Si1 C2 1.855(4)
C1 H1A 0.9800
C1 H1B 0.9800
C1 H1C 0.9800
C2 H2A 0.9800
C2 H2B 0.9800
C2 H2C 0.9800
C3 H3A 0.9800
C3 H3B 0.9800
C3 H3C 0.9800
C4A C5A 1.500(9)
C4A C9A 1.577(8)
C4A H4A 1.0000
C5A C6A 1.309(7)
C5A H5A 0.9500
C6A C7A 1.487(6)
C6A H6A 0.9500
C7A C8A 1.528(6)
C7A H7A 1.0000
C8A C9A 1.511(7)
C8A H8A 0.9900
C8A H8B 0.9900
C9A H9A 0.9900
C9A H9B 0.9900
C4B C5B 1.44(3)
C4B C9B 1.52(5)
C4B H4B 1.0000
C5B C6B 1.32(3)
C5B H5B 0.9500
C6B C7B 1.59(3)
C6B H6B 0.9500
C7B C8B 1.50(3)
C7B H7B 1.0000
C8B C9B 1.43(3)
C8B H8C 0.9900
C8B H8D 0.9900
C9B H9C 0.9900
C9B H9D 0.9900
C10 C11 1.507(5)
C10 C15 1.537(5)
C10 H10 1.0000
C11 C12 1.339(5)
C11 H11 0.9500
C12 C13 1.470(5)
C12 H12 0.9500
C13 C14 1.538(4)
C13 H13 1.0000
C14 C15 1.544(4)
C14 H14A 0.9900
C14 H14B 0.9900
C15 H15A 0.9900
C15 H15B 0.9900
S1 O1 1.429(2)
S1 O2 1.431(2)
S1 O3 1.439(3)
S1 C16 1.797(4)
C16 F1 1.306(4)
C16 F3 1.337(4)
C16 F2 1.350(4)
P2 N2 1.643(2)
P2 C23 1.812(3)
P2 C26 1.824(3)
P2 C29 1.833(3)
N2 C20 1.539(3)
N2 Si2 1.790(2)
Si2 C19 1.850(3)
Si2 C18 1.854(3)
Si2 C17 1.856(3)
C17 H17A 0.9800
C17 H17B 0.9800
C17 H17C 0.9800
C18 H18A 0.9800
C18 H18B 0.9800
C18 H18C 0.9800
C19 H19A 0.9800
C19 H19B 0.9800
C19 H19C 0.9800
C20 C21 1.499(4)
C20 C25 1.515(4)
C20 H20 1.0000
C21 C22 1.328(4)
C21 H21 0.9500
C22 C23 1.500(5)
C22 H22 0.9500
C23 C24 1.548(4)
C23 H23 1.0000
C24 C25 1.499(4)
C24 H24A 0.9900
C24 H24B 0.9900
C25 H25A 0.9900
C25 H25B 0.9900
C26 C27 1.538(5)
C26 C31 1.542(4)
C26 H26 1.0000
C27 C28 1.298(5)
C27 H27 0.9500
C28 C29 1.478(4)
C28 H28 0.9500
C29 C30 1.544(4)
C29 H29 1.0000
C30 C31 1.551(4)
C30 H30A 0.9900
C30 H30B 0.9900
C31 H31A 0.9900
C31 H31B 0.9900
S2A O4A 1.394(8)
S2A O5A 1.420(9)
S2A O6A 1.426(8)
S2A C32A 1.802(7)
C32A F4A 1.295(12)
C32A F6A 1.318(13)
C32A F5A 1.338(15)
S2B O5B 1.395(15)
S2B O4B 1.420(16)
S2B O6B 1.429(15)
S2B C32B 1.793(12)
C32B F4B 1.272(19)
C32B F6B 1.32(2)
C32B F5B 1.34(2)

loop_
_geom_torsion_atom_site_label_1
_geom_torsion_atom_site_label_2
_geom_torsion_atom_site_label_3
_geom_torsion_atom_site_label_4
_geom_torsion
C4A P1 N1 C7B 17.9(8)
C13 P1 N1 C7B -107.6(7)
C10 P1 N1 C7B 149.1(7)
C4B P1 N1 C7B 33.0(12)
C4A P1 N1 C7A -11.7(3)
C13 P1 N1 C7A -137.2(2)
C10 P1 N1 C7A 119.5(2)
C4B P1 N1 C7A 3.4(10)
C4A P1 N1 Si1 -177.0(3)
C13 P1 N1 Si1 57.6(3)
C10 P1 N1 Si1 -45.7(3)
C4B P1 N1 Si1 -161.8(10)
C7B N1 Si1 C3 132.3(8)
C7A N1 Si1 C3 162.8(2)
P1 N1 Si1 C3 -31.7(3)
C7B N1 Si1 C1 -102.7(8)
C7A N1 Si1 C1 -72.2(3)
P1 N1 Si1 C1 93.3(3)
C7B N1 Si1 C2 15.1(8)
C7A N1 Si1 C2 45.6(3)
P1 N1 Si1 C2 -148.9(2)
N1 P1 C4A C5A 62.5(5)
C13 P1 C4A C5A -165.4(4)
C10 P1 C4A C5A -71.5(5)
C4B P1 C4A C5A -43(6)
N1 P1 C4A C9A -52.8(5)
C13 P1 C4A C9A 79.3(5)
C10 P1 C4A C9A 173.2(4)
C4B P1 C4A C9A -158(6)
C9A C4A C5A C6A 56.4(7)
P1 C4A C5A C6A -59.2(6)
C4A C5A C6A C7A -2.3(7)
C5A C6A C7A C8A -56.3(6)
C5A C6A C7A N1 60.2(5)
C7B N1 C7A C6A -124.9(14)
P1 N1 C7A C6A -45.5(4)
Si1 N1 C7A C6A 124.2(3)
C7B N1 C7A C8A -6.4(13)
P1 N1 C7A C8A 73.1(3)
Si1 N1 C7A C8A -117.3(3)
C6A C7A C8A C9A 56.3(5)
N1 C7A C8A C9A -64.9(4)
C7A C8A C9A C4A -3.4(6)
C5A C4A C9A C8A -50.4(7)
P1 C4A C9A C8A 64.1(6)
N1 P1 C4B C5B -76(2)
C4A P1 C4B C5B 2(4)
C13 P1 C4B C5B 66(3)
C10 P1 C4B C5B 156.1(19)
N1 P1 C4B C9B 37(2)
C4A P1 C4B C9B 115(7)
C13 P1 C4B C9B 179.3(15)
C10 P1 C4B C9B -91(2)
C9B C4B C5B C6B -56(4)
P1 C4B C5B C6B 49(3)
C4B C5B C6B C7B 12(3)
C7A N1 C7B C8B 22.7(13)
P1 N1 C7B C8B -87.2(13)
Si1 N1 C7B C8B 103.8(12)
C7A N1 C7B C6B 142(2)
P1 N1 C7B C6B 31.6(14)
Si1 N1 C7B C6B -137.4(11)
C5B C6B C7B N1 -66(2)
C5B C6B C7B C8B 42(2)
N1 C7B C8B C9B 68(2)
C6B C7B C8B C9B -54(3)
C7B C8B C9B C4B 11(3)
C5B C4B C9B C8B 40(4)
P1 C4B C9B C8B -62(3)
N1 P1 C10 C11 179.40(19)
C4A P1 C10 C11 -56.9(4)
C13 P1 C10 C11 54.9(2)
C4B P1 C10 C11 -64.5(13)
N1 P1 C10 C15 70.0(2)
C4A P1 C10 C15 -166.4(3)
C13 P1 C10 C15 -54.5(2)
C4B P1 C10 C15 -173.9(13)
C15 C10 C11 C12 63.2(4)
P1 C10 C11 C12 -40.9(3)
C10 C11 C12 C13 -0.5(4)
C11 C12 C13 C14 -64.0(4)
C11 C12 C13 P1 41.9(3)
N1 P1 C13 C12 -179.4(2)
C4A P1 C13 C12 60.7(3)
C10 P1 C13 C12 -55.9(2)
C4B P1 C13 C12 45.9(13)
N1 P1 C13 C14 -70.8(2)
C4A P1 C13 C14 169.4(3)
C10 P1 C13 C14 52.7(2)
C4B P1 C13 C14 154.6(13)
C12 C13 C14 C15 64.1(3)
P1 C13 C14 C15 -36.0(3)
C11 C10 C15 C14 -57.1(3)
P1 C10 C15 C14 41.9(3)
C13 C14 C15 C10 -3.8(3)
O1 S1 C16 F1 -178.7(3)
O2 S1 C16 F1 62.6(3)
O3 S1 C16 F1 -58.3(3)
O1 S1 C16 F3 58.7(3)
O2 S1 C16 F3 -60.0(3)
O3 S1 C16 F3 179.1(3)
O1 S1 C16 F2 -60.0(3)
O2 S1 C16 F2 -178.7(2)
O3 S1 C16 F2 60.4(3)
C23 P2 N2 C20 14.4(2)
C26 P2 N2 C20 147.32(18)
C29 P2 N2 C20 -110.78(19)
C23 P2 N2 Si2 -144.14(18)
C26 P2 N2 Si2 -11.3(2)
C29 P2 N2 Si2 90.64(19)
C20 N2 Si2 C19 123.01(19)
P2 N2 Si2 C19 -79.55(19)
C20 N2 Si2 C18 6.5(2)
P2 N2 Si2 C18 163.90(17)
C20 N2 Si2 C17 -113.15(19)
P2 N2 Si2 C17 44.3(2)
P2 N2 C20 C21 45.1(3)
Si2 N2 C20 C21 -153.26(19)
P2 N2 C20 C25 -73.4(2)
Si2 N2 C20 C25 88.2(2)
C25 C20 C21 C22 54.8(3)
N2 C20 C21 C22 -63.6(3)
C20 C21 C22 C23 3.2(4)
C21 C22 C23 C24 -54.4(4)
C21 C22 C23 P2 58.9(3)
N2 P2 C23 C22 -65.7(2)
C26 P2 C23 C22 159.0(2)
C29 P2 C23 C22 64.3(2)
N2 P2 C23 C24 49.0(2)
C26 P2 C23 C24 -86.3(2)
C29 P2 C23 C24 179.0(2)
C22 C23 C24 C25 45.9(4)
P2 C23 C24 C25 -64.1(3)
C23 C24 C25 C20 8.7(4)
C21 C20 C25 C24 -58.6(3)
N2 C20 C25 C24 62.1(3)
N2 P2 C26 C27 175.01(19)
C23 P2 C26 C27 -58.9(3)
C29 P2 C26 C27 53.4(2)
N2 P2 C26 C31 67.6(2)
C23 P2 C26 C31 -166.3(2)
C29 P2 C26 C31 -54.0(2)
C31 C26 C27 C28 61.5(4)
P2 C26 C27 C28 -42.6(3)
C26 C27 C28 C29 2.6(5)
C27 C28 C29 C30 -65.2(4)
C27 C28 C29 P2 38.8(3)
N2 P2 C29 C28 -177.77(19)
C23 P2 C29 C28 62.3(2)
C26 P2 C29 C28 -54.8(2)
N2 P2 C29 C30 -68.5(2)
C23 P2 C29 C30 171.6(2)
C26 P2 C29 C30 54.5(2)
C28 C29 C30 C31 60.2(3)
P2 C29 C30 C31 -40.5(3)
C27 C26 C31 C30 -59.4(3)
P2 C26 C31 C30 37.8(3)
C29 C30 C31 C26 1.9(3)
O4A S2A C32A F4A 63.3(11)
O5A S2A C32A F4A -58.0(12)
O6A S2A C32A F4A -174.3(8)
O4A S2A C32A F6A -176.2(9)
O5A S2A C32A F6A 62.6(11)
O6A S2A C32A F6A -53.7(10)
O4A S2A C32A F5A -57.9(10)
O5A S2A C32A F5A -179.2(10)
O6A S2A C32A F5A 64.5(9)
O5B S2B C32B F4B -60(2)
O4B S2B C32B F4B 63(2)
O6B S2B C32B F4B -178(2)
O5B S2B C32B F6B 63(2)
O4B S2B C32B F6B -174(2)
O6B S2B C32B F6B -55(2)
O5B S2B C32B F5B -177.5(17)
O4B S2B C32B F5B -54(2)
O6B S2B C32B F5B 64.4(19)
